data_4333089
loop_
_publ_author_name
'Lee, Chien-Ming'
'Chuang, Ya-Lan'
'Chiang, Chao-Yi'
'Lee, Gene-Hsiang'
'Liaw, Wen-Feng'

_publ_section_title
;
 Mononuclear Ni(III) Complexes [NiIII(L)(P(C6H3-3-SiMe3-2-S)3)]0/1-(L =
 Thiolate, Selenolate, CH2CN, Cl, PPh3):&#x00A0; Relevance to the Nickel
 Site of [NiFe] Hydrogenases
;
_journal_issue 26
_journal_name_full 'Inorganic Chemistry'
_journal_page_first 10895
_journal_page_last 10904
_journal_paper_doi 10.1021/ic061399g
_journal_volume 45
_journal_year 2006
_chemical_formula_sum 'C69 H71 N Ni P3 S3 Se Si3'
_chemical_formula_weight 1325.30
_chemical_name_systematic
; 
 ? 
;
_space_group_IT_number 14
_symmetry_cell_setting monoclinic
_symmetry_space_group_name_Hall '-P 2ybc'
_symmetry_space_group_name_H-M 'P 1 21/c 1'
_atom_sites_solution_hydrogens geom
_atom_sites_solution_primary direct
_atom_sites_solution_secondary difmap
_audit_creation_method SHELXL-97
_cell_angle_alpha 90.00
_cell_angle_beta 100.049(2)
_cell_angle_gamma 90.00
_cell_formula_units_Z 4
_cell_length_a 14.0367(10)
_cell_length_b 27.3713(19)
_cell_length_c 17.2488(12)
_cell_measurement_temperature 100(2)
_cell_volume 6525.4(8)
_computing_structure_refinement 'SHELXL-97 (Sheldrick, 1997)'
_computing_structure_solution 'SHELXS-97 (Sheldrick, 1990)'
_diffrn_ambient_temperature 100(2)
_diffrn_measured_fraction_theta_full 0.998
_diffrn_measured_fraction_theta_max 0.998
_diffrn_radiation_monochromator graphite
_diffrn_radiation_source 'fine-focus sealed tube'
_diffrn_radiation_type MoK\a
_diffrn_radiation_wavelength 0.71073
_diffrn_reflns_av_R_equivalents 0.0595
_diffrn_reflns_av_sigmaI/netI 0.0835
_diffrn_reflns_limit_h_max 18
_diffrn_reflns_limit_h_min -18
_diffrn_reflns_limit_k_max 35
_diffrn_reflns_limit_k_min -17
_diffrn_reflns_limit_l_max 22
_diffrn_reflns_limit_l_min -22
_diffrn_reflns_number 45639
_diffrn_reflns_theta_full 27.50
_diffrn_reflns_theta_max 27.50
_diffrn_reflns_theta_min 1.41
_exptl_absorpt_coefficient_mu 1.121
_exptl_absorpt_correction_T_max 0.9648
_exptl_absorpt_correction_T_min 0.8766
_exptl_absorpt_correction_type 'Empirical Used SADABS'
_exptl_crystal_colour dark-green
_exptl_crystal_density_diffrn 1.349
_exptl_crystal_density_method 'not measured'
_exptl_crystal_description block
_exptl_crystal_F_000 2756
_exptl_crystal_size_max 0.32
_exptl_crystal_size_mid 0.21
_exptl_crystal_size_min 0.20
_refine_diff_density_max 0.884
_refine_diff_density_min -2.485
_refine_diff_density_rms 0.125
_refine_ls_extinction_method none
_refine_ls_goodness_of_fit_ref 1.039
_refine_ls_hydrogen_treatment mixed
_refine_ls_matrix_type full
_refine_ls_number_parameters 739
_refine_ls_number_reflns 14976
_refine_ls_number_restraints 0
_refine_ls_restrained_S_all 1.039
_refine_ls_R_factor_all 0.0905
_refine_ls_R_factor_gt 0.0647
_refine_ls_shift/su_max 0.001
_refine_ls_shift/su_mean 0.000
_refine_ls_structure_factor_coef Fsqd
_refine_ls_weighting_details 'calc w=1/[\s^2^(Fo^2^)+(0.0970P)^2^+5.0139P] where P=(Fo^2^+2Fc^2^)/3'
_refine_ls_weighting_scheme calc
_refine_ls_wR_factor_gt 0.1771
_refine_ls_wR_factor_ref 0.1872
_reflns_number_gt 10391
_reflns_number_total 14976
_reflns_threshold_expression >2sigma(I)
_cod_data_source_file ic061399gsup1.cif
_cod_data_source_block au15m
_cod_depositor_comments
;
The following automatic conversions were performed:

'_symmetry_cell_setting' value 'Monoclinic' changed to 'monoclinic'
according to /home/saulius/struct/CIF-dictionaries/cif_core.dic
dictionary named 'cif_core.dic' version 2.4.2 from 2011-04-26.

Automatic conversion script
Id: cif_fix_values 1891 2012-01-12 08:04:46Z andrius 
;
_cod_original_sg_symbol_H-M P2(1)/c
_cod_database_code 4333089

loop_
_symmetry_equiv_pos_as_xyz
'x, y, z'
'-x, y+1/2, -z+1/2'
'-x, -y, -z'
'x, -y-1/2, z-1/2'

loop_
_atom_site_label
_atom_site_type_symbol
_atom_site_fract_x
_atom_site_fract_y
_atom_site_fract_z
_atom_site_U_iso_or_equiv
_atom_site_adp_type
_atom_site_occupancy
_atom_site_symmetry_multiplicity
_atom_site_calc_flag
_atom_site_refinement_flags
Ni Ni 0.14667(4) 0.29371(2) 0.91213(3) 0.01451(14) Uani 1 1 d .
Se1 Se 0.10333(5) 0.33760(2) 1.01762(4) 0.04329(18) Uani 1 1 d .
S1 S 0.28426(8) 0.26274(4) 0.98629(6) 0.0172(2) Uani 1 1 d .
S2 S 0.19090(8) 0.36387(4) 0.85504(6) 0.0170(2) Uani 1 1 d .
S3 S 0.01360(8) 0.24881(4) 0.89166(6) 0.0178(2) Uani 1 1 d .
Si1 Si 0.50032(9) 0.21296(5) 1.05355(7) 0.0205(3) Uani 1 1 d .
Si2 Si 0.15437(9) 0.45344(4) 0.71433(7) 0.0172(3) Uani 1 1 d .
Si3 Si -0.17131(9) 0.17511(5) 0.82101(8) 0.0233(3) Uani 1 1 d .
P1 P 0.18873(8) 0.25790(4) 0.81365(6) 0.0132(2) Uani 1 1 d .
P2 P 0.38183(8) 1.02667(4) 0.79762(6) 0.0132(2) Uani 1 1 d .
P3 P 0.30012(8) 0.93751(4) 0.71203(6) 0.0139(2) Uani 1 1 d .
C1 C -0.0271(4) 0.3245(2) 1.0305(3) 0.0343(12) Uani 1 1 d .
C2 C -0.0948(5) 0.3631(2) 1.0211(3) 0.0434(15) Uani 1 1 d .
H2 H -0.0783 0.3940 1.0022 0.052 Uiso 1 1 calc R
C3 C -0.1862(4) 0.3554(3) 1.0399(4) 0.0477(16) Uani 1 1 d .
H3 H -0.2315 0.3815 1.0339 0.057 Uiso 1 1 calc R
C4 C -0.2120(5) 0.3122(3) 1.0660(4) 0.0481(16) Uani 1 1 d .
H4 H -0.2748 0.3078 1.0784 0.058 Uiso 1 1 calc R
C5 C -0.1460(4) 0.2737(2) 1.0749(3) 0.0429(15) Uani 1 1 d .
H5 H -0.1645 0.2429 1.0928 0.052 Uiso 1 1 calc R
C6 C -0.0557(4) 0.2796(2) 1.0581(3) 0.0358(13) Uani 1 1 d .
H6 H -0.0115 0.2530 1.0652 0.043 Uiso 1 1 calc R
C7 C 0.3510(3) 0.23722(15) 0.9188(2) 0.0144(8) Uani 1 1 d .
C8 C 0.4450(3) 0.21784(15) 0.9454(2) 0.0165(9) Uani 1 1 d .
C9 C 0.4962(3) 0.20161(16) 0.8882(3) 0.0205(9) Uani 1 1 d .
H9 H 0.5595 0.1890 0.9047 0.025 Uiso 1 1 calc R
C10 C 0.4591(3) 0.20299(16) 0.8075(3) 0.0196(9) Uani 1 1 d .
H10 H 0.4967 0.1918 0.7703 0.024 Uiso 1 1 calc R
C11 C 0.3669(3) 0.22089(16) 0.7827(3) 0.0192(9) Uani 1 1 d .
H11 H 0.3407 0.2223 0.7281 0.023 Uiso 1 1 calc R
C12 C 0.3121(3) 0.23698(15) 0.8379(2) 0.0141(8) Uani 1 1 d .
C13 C 0.1768(3) 0.34940(16) 0.7539(2) 0.0137(8) Uani 1 1 d .
C14 C 0.1644(3) 0.38617(16) 0.6951(2) 0.0164(9) Uani 1 1 d .
C15 C 0.1532(3) 0.37011(16) 0.6166(2) 0.0180(9) Uani 1 1 d .
H15 H 0.1458 0.3940 0.5760 0.022 Uiso 1 1 calc R
C16 C 0.1524(3) 0.32128(17) 0.5953(2) 0.0193(9) Uani 1 1 d .
H16 H 0.1446 0.3124 0.5413 0.023 Uiso 1 1 calc R
C17 C 0.1628(3) 0.28606(16) 0.6521(2) 0.0160(9) Uani 1 1 d .
H17 H 0.1615 0.2525 0.6379 0.019 Uiso 1 1 calc R
C18 C 0.1755(3) 0.29978(15) 0.7322(2) 0.0141(8) Uani 1 1 d .
C19 C 0.0252(3) 0.20693(15) 0.8155(2) 0.0144(8) Uani 1 1 d .
C20 C -0.0494(3) 0.17284(16) 0.7895(2) 0.0178(9) Uani 1 1 d .
C21 C -0.0297(3) 0.13725(16) 0.7362(2) 0.0190(9) Uani 1 1 d .
H21 H -0.0782 0.1137 0.7181 0.023 Uiso 1 1 calc R
C22 C 0.0567(3) 0.13471(16) 0.7087(3) 0.0206(10) Uani 1 1 d .
H22 H 0.0679 0.1088 0.6747 0.025 Uiso 1 1 calc R
C23 C 0.1273(3) 0.17008(16) 0.7309(2) 0.0178(9) Uani 1 1 d .
H23 H 0.1859 0.1696 0.7105 0.021 Uiso 1 1 calc R
C24 C 0.1101(3) 0.20647(15) 0.7841(2) 0.0163(9) Uani 1 1 d .
C25 C 0.5164(4) 0.27357(19) 1.1036(3) 0.0294(11) Uani 1 1 d .
H25A H 0.5572 0.2698 1.1555 0.044 Uiso 1 1 calc R
H25B H 0.4531 0.2865 1.1099 0.044 Uiso 1 1 calc R
H25C H 0.5474 0.2963 1.0717 0.044 Uiso 1 1 calc R
C26 C 0.4275(4) 0.1712(2) 1.1060(3) 0.0395(14) Uani 1 1 d .
H26A H 0.4590 0.1679 1.1611 0.059 Uiso 1 1 calc R
H26B H 0.4228 0.1390 1.0806 0.059 Uiso 1 1 calc R
H26C H 0.3625 0.1848 1.1037 0.059 Uiso 1 1 calc R
C27 C 0.6246(4) 0.1863(2) 1.0612(3) 0.0360(13) Uani 1 1 d .
H27A H 0.6630 0.2066 1.0312 0.054 Uiso 1 1 calc R
H27B H 0.6199 0.1531 1.0397 0.054 Uiso 1 1 calc R
H27C H 0.6560 0.1854 1.1165 0.054 Uiso 1 1 calc R
C28 C 0.0528(3) 0.46725(17) 0.7685(3) 0.0238(10) Uani 1 1 d .
H28A H 0.0619 0.4487 0.8178 0.036 Uiso 1 1 calc R
H28B H -0.0089 0.4580 0.7358 0.036 Uiso 1 1 calc R
H28C H 0.0522 0.5023 0.7801 0.036 Uiso 1 1 calc R
C29 C 0.2716(3) 0.47799(18) 0.7686(3) 0.0290(11) Uani 1 1 d .
H29A H 0.2906 0.4598 0.8178 0.044 Uiso 1 1 calc R
H29B H 0.2640 0.5126 0.7805 0.044 Uiso 1 1 calc R
H29C H 0.3217 0.4744 0.7359 0.044 Uiso 1 1 calc R
C30 C 0.1256(4) 0.48577(17) 0.6171(3) 0.0257(10) Uani 1 1 d .
H30A H 0.1219 0.5210 0.6259 0.039 Uiso 1 1 calc R
H30B H 0.0633 0.4741 0.5882 0.039 Uiso 1 1 calc R
H30C H 0.1765 0.4791 0.5862 0.039 Uiso 1 1 calc R
C31 C -0.1568(4) 0.1601(2) 0.9279(3) 0.0347(13) Uani 1 1 d .
H31A H -0.2177 0.1664 0.9465 0.052 Uiso 1 1 calc R
H31B H -0.1054 0.1804 0.9575 0.052 Uiso 1 1 calc R
H31C H -0.1395 0.1255 0.9359 0.052 Uiso 1 1 calc R
C32 C -0.2306(4) 0.2355(2) 0.8001(4) 0.0389(14) Uani 1 1 d .
H32A H -0.2956 0.2345 0.8135 0.058 Uiso 1 1 calc R
H32B H -0.2353 0.2432 0.7440 0.058 Uiso 1 1 calc R
H32C H -0.1922 0.2607 0.8316 0.058 Uiso 1 1 calc R
C33 C -0.2509(4) 0.1279(2) 0.7650(3) 0.0319(12) Uani 1 1 d .
H33A H -0.2232 0.0954 0.7777 0.048 Uiso 1 1 calc R
H33B H -0.2561 0.1339 0.7084 0.048 Uiso 1 1 calc R
H33C H -0.3154 0.1295 0.7794 0.048 Uiso 1 1 calc R
C34 C 0.2903(3) 1.05762(16) 0.8412(2) 0.0149(8) Uani 1 1 d .
C35 C 0.3066(3) 1.10335(16) 0.8777(2) 0.0176(9) Uani 1 1 d .
H35 H 0.3666 1.1196 0.8787 0.021 Uiso 1 1 calc R
C36 C 0.2352(3) 1.12481(16) 0.9124(2) 0.0184(9) Uani 1 1 d .
H36 H 0.2473 1.1553 0.9387 0.022 Uiso 1 1 calc R
C37 C 0.1462(3) 1.10208(16) 0.9091(2) 0.0183(9) Uani 1 1 d .
H37 H 0.0968 1.1174 0.9318 0.022 Uiso 1 1 calc R
C38 C 0.1294(3) 1.05691(17) 0.8724(3) 0.0210(10) Uani 1 1 d .
H38 H 0.0688 1.0411 0.8703 0.025 Uiso 1 1 calc R
C39 C 0.2019(3) 1.03503(16) 0.8389(3) 0.0186(9) Uani 1 1 d .
H39 H 0.1904 1.0041 0.8140 0.022 Uiso 1 1 calc R
C40 C 0.4940(3) 1.02586(16) 0.8671(2) 0.0158(9) Uani 1 1 d .
C41 C 0.5493(3) 1.06796(17) 0.8834(3) 0.0231(10) Uani 1 1 d .
H41 H 0.5282 1.0978 0.8581 0.028 Uiso 1 1 calc R
C42 C 0.6356(3) 1.06615(19) 0.9368(3) 0.0283(11) Uani 1 1 d .
H42 H 0.6733 1.0949 0.9483 0.034 Uiso 1 1 calc R
C43 C 0.6669(3) 1.02270(19) 0.9733(3) 0.0264(11) Uani 1 1 d .
H43 H 0.7255 1.0217 1.0104 0.032 Uiso 1 1 calc R
C44 C 0.6124(3) 0.98033(19) 0.9558(3) 0.0247(11) Uani 1 1 d .
H44 H 0.6346 0.9503 0.9800 0.030 Uiso 1 1 calc R
C45 C 0.5260(3) 0.98195(17) 0.9031(2) 0.0186(9) Uani 1 1 d .
H45 H 0.4885 0.9531 0.8916 0.022 Uiso 1 1 calc R
C46 C 0.4034(3) 1.06070(15) 0.7134(2) 0.0172(9) Uani 1 1 d .
C47 C 0.3322(3) 1.09064(16) 0.6713(3) 0.0222(10) Uani 1 1 d .
H47 H 0.2733 1.0962 0.6900 0.027 Uiso 1 1 calc R
C48 C 0.3480(4) 1.11228(18) 0.6017(3) 0.0305(12) Uani 1 1 d .
H48 H 0.2998 1.1329 0.5732 0.037 Uiso 1 1 calc R
C49 C 0.4317(4) 1.1043(2) 0.5740(3) 0.0356(13) Uani 1 1 d .
H49 H 0.4410 1.1190 0.5259 0.043 Uiso 1 1 calc R
C50 C 0.5031(4) 1.0752(2) 0.6152(3) 0.0369(13) Uani 1 1 d .
H50 H 0.5617 1.0701 0.5959 0.044 Uiso 1 1 calc R
C51 C 0.4895(3) 1.05308(19) 0.6851(3) 0.0269(11) Uani 1 1 d .
H51 H 0.5386 1.0329 0.7135 0.032 Uiso 1 1 calc R
C52 C 0.2433(3) 0.96930(16) 0.6249(2) 0.0186(9) Uani 1 1 d .
C53 C 0.1530(3) 0.99115(17) 0.6230(3) 0.0248(10) Uani 1 1 d .
H53 H 0.1184 0.9862 0.6649 0.030 Uiso 1 1 calc R
C54 C 0.1144(4) 1.02020(18) 0.5592(3) 0.0313(12) Uani 1 1 d .
H54 H 0.0525 1.0346 0.5573 0.038 Uiso 1 1 calc R
C55 C 0.1645(4) 1.0284(2) 0.4985(3) 0.0379(14) Uani 1 1 d .
H55 H 0.1379 1.0488 0.4557 0.045 Uiso 1 1 calc R
C56 C 0.2545(5) 1.0065(2) 0.5005(3) 0.0387(14) Uani 1 1 d .
H56 H 0.2892 1.0120 0.4587 0.046 Uiso 1 1 calc R
C57 C 0.2933(4) 0.97693(18) 0.5631(3) 0.0265(11) Uani 1 1 d .
H57 H 0.3544 0.9618 0.5640 0.032 Uiso 1 1 calc R
C58 C 0.3860(3) 0.89614(16) 0.6819(3) 0.0175(9) Uani 1 1 d .
C59 C 0.3558(4) 0.85620(19) 0.6355(3) 0.0310(12) Uani 1 1 d .
H59 H 0.2889 0.8485 0.6226 0.037 Uiso 1 1 calc R
C60 C 0.4239(4) 0.8270(2) 0.6074(3) 0.0393(14) Uani 1 1 d .
H60 H 0.4032 0.7997 0.5749 0.047 Uiso 1 1 calc R
C61 C 0.5203(4) 0.83774(18) 0.6265(3) 0.0280(11) Uani 1 1 d .
H61 H 0.5664 0.8181 0.6066 0.034 Uiso 1 1 calc R
C62 C 0.5505(4) 0.87670(19) 0.6741(3) 0.0313(12) Uani 1 1 d .
H62 H 0.6177 0.8837 0.6876 0.038 Uiso 1 1 calc R
C63 C 0.4839(3) 0.90628(18) 0.7031(3) 0.0248(10) Uani 1 1 d .
H63 H 0.5053 0.9330 0.7368 0.030 Uiso 1 1 calc R
C64 C 0.2092(3) 0.90290(16) 0.7500(3) 0.0174(9) Uani 1 1 d .
C65 C 0.1364(3) 0.87782(16) 0.7008(3) 0.0208(10) Uani 1 1 d .
H65 H 0.1325 0.8790 0.6453 0.025 Uiso 1 1 calc R
C66 C 0.0691(3) 0.85081(18) 0.7339(3) 0.0298(12) Uani 1 1 d .
H66 H 0.0196 0.8332 0.7008 0.036 Uiso 1 1 calc R
C67 C 0.0745(3) 0.84962(18) 0.8143(3) 0.0287(11) Uani 1 1 d .
H67 H 0.0282 0.8314 0.8364 0.034 Uiso 1 1 calc R
C68 C 0.1460(3) 0.87451(18) 0.8626(3) 0.0276(11) Uani 1 1 d .
H68 H 0.1490 0.8734 0.9180 0.033 Uiso 1 1 calc R
C69 C 0.2145(3) 0.90147(17) 0.8314(3) 0.0217(10) Uani 1 1 d .
H69 H 0.2642 0.9186 0.8651 0.026 Uiso 1 1 calc R
N1 N 0.3529(3) 0.97165(13) 0.7800(2) 0.0154(7) Uani 1 1 d .

loop_
_atom_site_aniso_label
_atom_site_aniso_U_11
_atom_site_aniso_U_22
_atom_site_aniso_U_33
_atom_site_aniso_U_23
_atom_site_aniso_U_13
_atom_site_aniso_U_12
Ni 0.0158(3) 0.0153(3) 0.0136(3) -0.0003(2) 0.0059(2) -0.0007(2)
Se1 0.0442(4) 0.0469(4) 0.0436(3) -0.0150(3) 0.0212(3) -0.0187(3)
S1 0.0181(5) 0.0202(6) 0.0136(5) -0.0008(4) 0.0035(4) 0.0001(4)
S2 0.0230(6) 0.0158(5) 0.0124(5) -0.0003(4) 0.0035(4) -0.0030(4)
S3 0.0167(5) 0.0187(5) 0.0196(5) -0.0045(4) 0.0079(4) -0.0042(4)
Si1 0.0186(6) 0.0225(7) 0.0189(6) 0.0024(5) -0.0009(5) 0.0022(5)
Si2 0.0172(6) 0.0143(6) 0.0210(6) 0.0023(5) 0.0059(5) 0.0000(5)
Si3 0.0192(6) 0.0240(7) 0.0276(7) -0.0035(6) 0.0070(5) -0.0077(6)
P1 0.0136(5) 0.0141(5) 0.0125(5) 0.0012(4) 0.0036(4) 0.0008(4)
P2 0.0126(5) 0.0114(5) 0.0159(5) -0.0004(4) 0.0027(4) 0.0007(4)
P3 0.0144(5) 0.0124(5) 0.0151(5) -0.0018(4) 0.0035(4) 0.0011(4)
C1 0.033(3) 0.045(3) 0.028(3) -0.003(2) 0.011(2) -0.002(3)
C2 0.052(4) 0.047(4) 0.029(3) 0.000(3) 0.002(3) 0.003(3)
C3 0.036(3) 0.059(4) 0.044(4) -0.005(3) -0.006(3) 0.014(3)
C4 0.034(3) 0.063(4) 0.047(4) -0.017(3) 0.008(3) -0.006(3)
C5 0.049(4) 0.051(4) 0.031(3) -0.003(3) 0.014(3) -0.014(3)
C6 0.038(3) 0.034(3) 0.034(3) -0.003(2) 0.000(2) 0.005(3)
C7 0.016(2) 0.011(2) 0.017(2) 0.0019(16) 0.0039(16) -0.0031(17)
C8 0.017(2) 0.014(2) 0.019(2) -0.0011(17) 0.0018(17) -0.0024(17)
C9 0.016(2) 0.016(2) 0.029(2) -0.0006(19) 0.0024(19) 0.0016(18)
C10 0.018(2) 0.022(2) 0.020(2) 0.0011(18) 0.0064(18) 0.0010(19)
C11 0.020(2) 0.020(2) 0.018(2) 0.0023(18) 0.0053(18) -0.0008(19)
C12 0.0121(19) 0.012(2) 0.018(2) 0.0018(16) 0.0022(16) -0.0022(17)
C13 0.0119(19) 0.020(2) 0.0098(19) 0.0015(16) 0.0027(15) 0.0012(17)
C14 0.011(2) 0.020(2) 0.018(2) -0.0012(18) 0.0052(17) -0.0003(17)
C15 0.022(2) 0.021(2) 0.012(2) 0.0063(17) 0.0032(17) 0.0062(19)
C16 0.022(2) 0.026(2) 0.011(2) -0.0021(18) 0.0068(17) 0.002(2)
C17 0.018(2) 0.016(2) 0.017(2) -0.0064(17) 0.0098(17) -0.0020(18)
C18 0.0103(19) 0.016(2) 0.016(2) 0.0004(17) 0.0014(16) -0.0010(17)
C19 0.018(2) 0.011(2) 0.014(2) 0.0006(16) 0.0022(16) -0.0009(17)
C20 0.018(2) 0.019(2) 0.017(2) 0.0059(18) 0.0035(17) -0.0008(18)
C21 0.024(2) 0.015(2) 0.016(2) 0.0000(17) -0.0019(18) -0.0040(19)
C22 0.030(3) 0.015(2) 0.017(2) -0.0012(18) 0.0042(19) 0.0009(19)
C23 0.021(2) 0.017(2) 0.016(2) 0.0010(17) 0.0047(17) 0.0027(18)
C24 0.016(2) 0.015(2) 0.017(2) 0.0023(17) 0.0024(17) -0.0008(18)
C25 0.029(3) 0.036(3) 0.022(2) -0.011(2) 0.001(2) -0.002(2)
C26 0.037(3) 0.041(3) 0.037(3) 0.020(3) -0.003(2) -0.003(3)
C27 0.029(3) 0.045(3) 0.030(3) -0.006(2) -0.007(2) 0.014(3)
C28 0.025(2) 0.018(2) 0.030(3) 0.000(2) 0.011(2) 0.005(2)
C29 0.025(3) 0.018(2) 0.043(3) 0.001(2) 0.003(2) -0.002(2)
C30 0.028(3) 0.020(2) 0.030(3) 0.007(2) 0.009(2) 0.003(2)
C31 0.038(3) 0.047(3) 0.022(3) -0.010(2) 0.015(2) -0.019(3)
C32 0.020(3) 0.033(3) 0.064(4) -0.001(3) 0.007(3) -0.002(2)
C33 0.027(3) 0.036(3) 0.033(3) -0.004(2) 0.003(2) -0.015(2)
C34 0.016(2) 0.016(2) 0.0135(19) 0.0005(16) 0.0045(16) 0.0031(17)
C35 0.017(2) 0.017(2) 0.020(2) 0.0010(18) 0.0057(17) 0.0008(18)
C36 0.023(2) 0.015(2) 0.017(2) 0.0006(17) 0.0014(18) 0.0012(18)
C37 0.018(2) 0.022(2) 0.015(2) 0.0045(18) 0.0029(17) 0.0045(19)
C38 0.016(2) 0.022(2) 0.026(2) -0.0059(19) 0.0075(18) -0.0029(19)
C39 0.018(2) 0.018(2) 0.020(2) -0.0039(18) 0.0029(17) -0.0003(18)
C40 0.013(2) 0.021(2) 0.014(2) -0.0021(17) 0.0045(16) -0.0011(18)
C41 0.017(2) 0.020(2) 0.032(3) -0.002(2) 0.0036(19) 0.0019(19)
C42 0.018(2) 0.032(3) 0.034(3) -0.015(2) 0.002(2) -0.004(2)
C43 0.019(2) 0.039(3) 0.021(2) -0.007(2) 0.0016(19) 0.005(2)
C44 0.025(2) 0.031(3) 0.018(2) 0.003(2) 0.0036(19) 0.011(2)
C45 0.019(2) 0.020(2) 0.017(2) -0.0013(18) 0.0050(17) -0.0004(19)
C46 0.021(2) 0.011(2) 0.020(2) -0.0017(17) 0.0071(18) -0.0009(18)
C47 0.022(2) 0.017(2) 0.027(2) -0.0009(19) 0.0026(19) 0.0032(19)
C48 0.037(3) 0.023(3) 0.031(3) 0.012(2) 0.003(2) 0.002(2)
C49 0.047(3) 0.031(3) 0.030(3) 0.012(2) 0.009(2) -0.009(3)
C50 0.036(3) 0.042(3) 0.037(3) 0.009(3) 0.019(2) 0.001(3)
C51 0.023(2) 0.028(3) 0.032(3) 0.009(2) 0.012(2) 0.005(2)
C52 0.026(2) 0.014(2) 0.014(2) -0.0010(17) -0.0005(18) 0.0000(19)
C53 0.028(3) 0.023(2) 0.022(2) 0.000(2) 0.000(2) 0.005(2)
C54 0.032(3) 0.024(3) 0.032(3) 0.001(2) -0.011(2) 0.003(2)
C55 0.056(4) 0.034(3) 0.018(2) 0.006(2) -0.008(2) -0.006(3)
C56 0.059(4) 0.038(3) 0.021(3) 0.005(2) 0.011(3) -0.003(3)
C57 0.033(3) 0.026(3) 0.022(2) 0.001(2) 0.008(2) 0.002(2)
C58 0.019(2) 0.014(2) 0.021(2) 0.0012(17) 0.0078(18) 0.0044(18)
C59 0.023(3) 0.033(3) 0.037(3) -0.015(2) 0.006(2) 0.001(2)
C60 0.041(3) 0.031(3) 0.045(3) -0.018(3) 0.004(3) 0.012(3)
C61 0.030(3) 0.027(3) 0.030(3) -0.001(2) 0.014(2) 0.014(2)
C62 0.017(2) 0.030(3) 0.050(3) 0.000(2) 0.013(2) 0.005(2)
C63 0.020(2) 0.022(2) 0.033(3) -0.006(2) 0.006(2) 0.002(2)
C64 0.015(2) 0.014(2) 0.023(2) -0.0004(18) 0.0035(17) 0.0025(17)
C65 0.018(2) 0.020(2) 0.024(2) -0.0068(19) 0.0035(18) -0.0004(19)
C66 0.016(2) 0.023(3) 0.050(3) -0.012(2) 0.004(2) -0.003(2)
C67 0.017(2) 0.022(3) 0.048(3) 0.009(2) 0.011(2) 0.001(2)
C68 0.025(3) 0.031(3) 0.029(3) 0.011(2) 0.010(2) 0.002(2)
C69 0.021(2) 0.022(2) 0.020(2) 0.0048(19) 0.0000(18) 0.002(2)
N1 0.0183(18) 0.0133(18) 0.0149(17) -0.0007(14) 0.0039(14) 0.0008(15)

loop_
_atom_type_symbol
_atom_type_description
_atom_type_scat_dispersion_real
_atom_type_scat_dispersion_imag
_atom_type_scat_source
C C 0.0033 0.0016 'International Tables Vol C Tables 4.2.6.8 and 6.1.1.4'
H H 0.0000 0.0000 'International Tables Vol C Tables 4.2.6.8 and 6.1.1.4'
N N 0.0061 0.0033 'International Tables Vol C Tables 4.2.6.8 and 6.1.1.4'
Si Si 0.0817 0.0704 'International Tables Vol C Tables 4.2.6.8 and 6.1.1.4'
P P 0.1023 0.0942 'International Tables Vol C Tables 4.2.6.8 and 6.1.1.4'
S S 0.1246 0.1234 'International Tables Vol C Tables 4.2.6.8 and 6.1.1.4'
Ni Ni 0.3393 1.1124 'International Tables Vol C Tables 4.2.6.8 and 6.1.1.4'
Se Se -0.0929 2.2259 'International Tables Vol C Tables 4.2.6.8 and 6.1.1.4'

loop_
_geom_angle_atom_site_label_1
_geom_angle_atom_site_label_2
_geom_angle_atom_site_label_3
_geom_angle
P1 Ni S3 87.76(4)
P1 Ni S1 87.19(4)
S3 Ni S1 119.39(5)
P1 Ni S2 84.80(4)
S3 Ni S2 132.94(5)
S1 Ni S2 106.58(5)
P1 Ni Se1 176.55(4)
S3 Ni Se1 94.72(4)
S1 Ni Se1 93.67(4)
S2 Ni Se1 91.75(4)
C1 Se1 Ni 112.08(16)
C7 S1 Ni 105.79(14)
C13 S2 Ni 104.15(15)
C19 S3 Ni 107.06(14)
C25 Si1 C26 110.6(3)
C25 Si1 C27 106.1(2)
C26 Si1 C27 108.0(3)
C25 Si1 C8 112.8(2)
C26 Si1 C8 110.8(2)
C27 Si1 C8 108.2(2)
C29 Si2 C28 111.0(2)
C29 Si2 C30 108.1(2)
C28 Si2 C30 106.7(2)
C29 Si2 C14 110.7(2)
C28 Si2 C14 111.9(2)
C30 Si2 C14 108.4(2)
C32 Si3 C33 107.9(3)
C32 Si3 C31 110.9(3)
C33 Si3 C31 108.2(2)
C32 Si3 C20 111.8(2)
C33 Si3 C20 108.7(2)
C31 Si3 C20 109.2(2)
C18 P1 C12 110.33(19)
C18 P1 C24 107.57(19)
C12 P1 C24 109.5(2)
C18 P1 Ni 108.96(14)
C12 P1 Ni 110.46(14)
C24 P1 Ni 110.01(14)
N1 P2 C46 114.47(19)
N1 P2 C40 106.4(2)
C46 P2 C40 107.0(2)
N1 P2 C34 110.5(2)
C46 P2 C34 109.0(2)
C40 P2 C34 109.30(19)
N1 P3 C58 109.6(2)
N1 P3 C52 114.6(2)
C58 P3 C52 106.6(2)
N1 P3 C64 108.1(2)
C58 P3 C64 109.1(2)
C52 P3 C64 108.6(2)
C6 C1 C2 117.9(5)
C6 C1 Se1 122.7(4)
C2 C1 Se1 119.0(4)
C3 C2 C1 119.3(6)
C4 C3 C2 121.8(6)
C3 C4 C5 119.4(6)
C6 C5 C4 120.9(6)
C5 C6 C1 120.7(6)
C12 C7 C8 119.7(4)
C12 C7 S1 119.9(3)
C8 C7 S1 120.3(3)
C9 C8 C7 117.1(4)
C9 C8 Si1 120.1(3)
C7 C8 Si1 122.8(3)
C8 C9 C10 123.3(4)
C11 C10 C9 119.0(4)
C10 C11 C12 119.9(4)
C11 C12 C7 120.9(4)
C11 C12 P1 124.3(3)
C7 C12 P1 114.8(3)
C18 C13 C14 120.0(4)
C18 C13 S2 118.3(3)
C14 C13 S2 121.7(3)
C15 C14 C13 116.5(4)
C15 C14 Si2 118.4(3)
C13 C14 Si2 124.9(3)
C16 C15 C14 123.4(4)
C17 C16 C15 119.8(4)
C16 C17 C18 119.6(4)
C13 C18 C17 120.7(4)
C13 C18 P1 114.3(3)
C17 C18 P1 125.0(3)
C24 C19 C20 120.5(4)
C24 C19 S3 119.3(3)
C20 C19 S3 120.1(3)
C21 C20 C19 116.5(4)
C21 C20 Si3 120.4(3)
C19 C20 Si3 123.1(3)
C22 C21 C20 123.2(4)
C21 C22 C23 119.9(4)
C22 C23 C24 118.5(4)
C19 C24 C23 121.2(4)
C19 C24 P1 113.9(3)
C23 C24 P1 124.8(3)
C39 C34 C35 119.2(4)
C39 C34 P2 118.6(3)
C35 C34 P2 122.2(3)
C36 C35 C34 120.0(4)
C35 C36 C37 120.4(4)
C36 C37 C38 119.8(4)
C37 C38 C39 119.6(4)
C34 C39 C38 121.0(4)
C41 C40 C45 120.0(4)
C41 C40 P2 121.1(3)
C45 C40 P2 118.9(3)
C42 C41 C40 119.7(4)
C43 C42 C41 120.3(5)
C42 C43 C44 119.9(4)
C45 C44 C43 120.1(4)
C44 C45 C40 119.9(4)
C47 C46 C51 119.5(4)
C47 C46 P2 121.3(3)
C51 C46 P2 118.9(3)
C48 C47 C46 119.4(4)
C49 C48 C47 120.9(5)
C48 C49 C50 120.4(5)
C49 C50 C51 120.1(5)
C50 C51 C46 119.7(5)
C57 C52 C53 119.7(4)
C57 C52 P3 120.2(4)
C53 C52 P3 119.7(3)
C54 C53 C52 119.4(5)
C55 C54 C53 121.0(5)
C54 C55 C56 119.5(5)
C57 C56 C55 120.2(5)
C56 C57 C52 120.2(5)
C59 C58 C63 120.1(4)
C59 C58 P3 121.0(3)
C63 C58 P3 118.8(3)
C58 C59 C60 119.8(5)
C61 C60 C59 120.2(5)
C62 C61 C60 120.1(4)
C61 C62 C63 120.8(5)
C58 C63 C62 119.0(4)
C65 C64 C69 120.4(4)
C65 C64 P3 121.9(3)
C69 C64 P3 117.7(3)
C64 C65 C66 119.3(4)
C67 C66 C65 120.1(5)
C68 C67 C66 120.5(5)
C67 C68 C69 120.7(5)
C68 C69 C64 119.0(4)
P2 N1 P3 141.3(2)

loop_
_geom_bond_atom_site_label_1
_geom_bond_atom_site_label_2
_geom_bond_distance
Ni P1 2.1318(12)
Ni S3 2.2122(12)
Ni S1 2.2853(12)
Ni S2 2.2927(12)
Ni Se1 2.3473(8)
Se1 C1 1.916(5)
S1 C7 1.761(4)
S2 C13 1.766(4)
S3 C19 1.772(4)
Si1 C25 1.865(5)
Si1 C26 1.869(5)
Si1 C27 1.874(5)
Si1 C8 1.896(4)
Si2 C29 1.871(5)
Si2 C28 1.874(5)
Si2 C30 1.878(5)
Si2 C14 1.880(5)
Si3 C32 1.857(6)
Si3 C33 1.865(5)
Si3 C31 1.865(5)
Si3 C20 1.884(5)
P1 C18 1.798(4)
P1 C12 1.802(4)
P1 C24 1.807(4)
P2 N1 1.575(4)
P2 C46 1.796(4)
P2 C40 1.804(4)
P2 C34 1.808(4)
P3 N1 1.580(4)
P3 C58 1.795(4)
P3 C52 1.798(4)
P3 C64 1.802(4)
C1 C6 1.402(8)
C1 C2 1.413(8)
C2 C3 1.393(9)
C3 C4 1.338(9)
C4 C5 1.395(9)
C5 C6 1.358(8)
C7 C12 1.407(6)
C7 C8 1.422(6)
C8 C9 1.391(6)
C9 C10 1.399(6)
C10 C11 1.380(6)
C11 C12 1.395(6)
C13 C18 1.408(6)
C13 C14 1.418(6)
C14 C15 1.407(6)
C15 C16 1.385(6)
C16 C17 1.364(6)
C17 C18 1.412(6)
C19 C24 1.392(6)
C19 C20 1.416(6)
C20 C21 1.400(6)
C21 C22 1.378(6)
C22 C23 1.391(6)
C23 C24 1.404(6)
C34 C39 1.381(6)
C34 C35 1.402(6)
C35 C36 1.384(6)
C36 C37 1.389(6)
C37 C38 1.390(6)
C38 C39 1.390(6)
C40 C41 1.391(6)
C40 C45 1.391(6)
C41 C42 1.389(7)
C42 C43 1.381(7)
C43 C44 1.393(7)
C44 C45 1.384(6)
C46 C47 1.394(6)
C46 C51 1.396(6)
C47 C48 1.391(7)
C48 C49 1.361(8)
C49 C50 1.378(8)
C50 C51 1.391(7)
C52 C57 1.390(6)
C52 C53 1.396(6)
C53 C54 1.389(7)
C54 C55 1.377(8)
C55 C56 1.392(8)
C56 C57 1.385(7)
C58 C59 1.378(6)
C58 C63 1.388(6)
C59 C60 1.395(7)
C60 C61 1.369(8)
C61 C62 1.367(7)
C62 C63 1.394(6)
C64 C65 1.390(6)
C64 C69 1.393(6)
C65 C66 1.397(7)
C66 C67 1.376(7)
C67 C68 1.370(7)
C68 C69 1.393(6)
